data_4086623
loop_
_publ_author_name
'Shynkaruk, Olena'
'Qi, Yanyu'
'Cottrell-Callbeck, Aiden'
'Torres Delgado, William'
'McDonald, Robert'
'Ferguson, Michael J.'
'He, Gang'
'Rivard, Eric'

_publ_section_title
;
 Modular Synthesis of Diarylalkynes and Their Efficient Conversion into
 Luminescent Tetraarylbutadienes
;
_journal_issue 13
_journal_name_full Organometallics
_journal_page_first 2232
_journal_paper_doi 10.1021/acs.organomet.6b00298
_journal_volume 35
_journal_year 2016
_chemical_formula_moiety 'C38 H28 N2'
_chemical_formula_sum 'C38 H28 N2'
_chemical_formula_weight 512.62
_chemical_name_common 5
_space_group_crystal_system triclinic
_space_group_IT_number 2
_space_group_name_Hall '-P 1'
_space_group_name_H-M_alt 'P -1'
_symmetry_space_group_name_Hall '-P 1'
_symmetry_space_group_name_H-M 'P -1'
_atom_sites_solution_hydrogens geom
_audit_creation_method SHELXL-2014/7
_cell_angle_alpha 104.2892(5)
_cell_angle_beta 98.3322(5)
_cell_angle_gamma 93.1680(6)
_cell_formula_units_Z 1
_cell_length_a 5.61635(9)
_cell_length_b 11.25535(19)
_cell_length_c 11.73665(18)
_cell_measurement_reflns_used 9938
_cell_measurement_temperature 233(2)
_cell_measurement_theta_max 73.60
_cell_measurement_theta_min 3.94
_cell_volume 708.16(2)
_computing_cell_refinement 'Bruker SAINT'
_computing_data_collection 'Bruker APEX2'
_computing_data_reduction 'Bruker SAINT'
_computing_molecular_graphics 'Bruker SHELXTL'
_computing_publication_material 'Bruker SHELXTL'
_computing_structure_refinement 'SHELXL-2014/7 (Sheldrick, 2014)'
_computing_structure_solution 'SHELXT-2014 (Sheldrick, 2015)'
_diffrn_ambient_temperature 233(2)
_diffrn_measured_fraction_theta_full 0.963
_diffrn_measured_fraction_theta_max 0.960
_diffrn_measurement_device_type 'Bruker APEX-II CCD'
_diffrn_measurement_method '\f and \w scans'
_diffrn_radiation_type CuK\a
_diffrn_radiation_wavelength 1.54178
_diffrn_reflns_av_R_equivalents 0.0311
_diffrn_reflns_av_unetI/netI 0.0360
_diffrn_reflns_Laue_measured_fraction_full 0.963
_diffrn_reflns_Laue_measured_fraction_max 0.960
_diffrn_reflns_limit_h_max 6
_diffrn_reflns_limit_h_min -6
_diffrn_reflns_limit_k_max 11
_diffrn_reflns_limit_k_min -13
_diffrn_reflns_limit_l_max 14
_diffrn_reflns_limit_l_min -14
_diffrn_reflns_number 4967
_diffrn_reflns_point_group_measured_fraction_full 0.963
_diffrn_reflns_point_group_measured_fraction_max 0.960
_diffrn_reflns_theta_full 67.679
_diffrn_reflns_theta_max 73.815
_diffrn_reflns_theta_min 3.940
_exptl_absorpt_coefficient_mu 0.534
_exptl_absorpt_correction_T_max 1.0000
_exptl_absorpt_correction_T_min 0.6977
_exptl_absorpt_correction_type numerical
_exptl_absorpt_process_details 'SADABS 2014/5'
_exptl_crystal_colour colourless
_exptl_crystal_density_diffrn 1.202
_exptl_crystal_description fragment
_exptl_crystal_F_000 270
_exptl_crystal_size_max 0.283
_exptl_crystal_size_mid 0.268
_exptl_crystal_size_min 0.080
_refine_diff_density_max 0.279
_refine_diff_density_min -0.221
_refine_diff_density_rms 0.053
_refine_ls_extinction_coef 0.020(3)
_refine_ls_extinction_expression Fc^*^=kFc[1+0.001xFc^2^\l^3^/sin(2\q)]^-1/4^
_refine_ls_extinction_method 'SHELXL-2014/7 (Sheldrick 2014'
_refine_ls_goodness_of_fit_ref 1.064
_refine_ls_hydrogen_treatment constr
_refine_ls_matrix_type full
_refine_ls_number_parameters 182
_refine_ls_number_reflns 2733
_refine_ls_number_restraints 0
_refine_ls_restrained_S_all 1.064
_refine_ls_R_factor_all 0.0535
_refine_ls_R_factor_gt 0.0515
_refine_ls_shift/su_max 0.000
_refine_ls_shift/su_mean 0.000
_refine_ls_structure_factor_coef Fsqd
_refine_ls_weighting_details 'w=1/[\s^2^(Fo^2^)+(0.0859P)^2^+0.1159P] where P=(Fo^2^+2Fc^2^)/3'
_refine_ls_weighting_scheme calc
_refine_ls_wR_factor_gt 0.1426
_refine_ls_wR_factor_ref 0.1453
_reflns_Friedel_coverage 0.000
_reflns_number_gt 2540
_reflns_number_total 2733
_reflns_threshold_expression 'I > 2\s(I)'
_cod_data_source_file om6b00298_si_002.cif
_cod_data_source_block riv15e1
_cod_database_code 4086623
_shelx_shelxl_version_number 2014/7
_shelx_space_group_comment
; 
The symmetry employed for this shelxl refinement is uniquely defined 
by the following loop, which should always be used as a source of 
symmetry information in preference to the above space-group names. 
They are only intended as comments. 
;
_shelx_estimated_absorpt_t_min 0.864
_shelx_estimated_absorpt_t_max 0.959

loop_
_space_group_symop_operation_xyz
'x, y, z'
'-x, -y, -z'

loop_
_atom_site_label
_atom_site_type_symbol
_atom_site_fract_x
_atom_site_fract_y
_atom_site_fract_z
_atom_site_U_iso_or_equiv
_atom_site_adp_type
_atom_site_occupancy
_atom_site_site_symmetry_order
_atom_site_calc_flag
_atom_site_refinement_flags_posn
_atom_site_refinement_flags_adp
N N -0.0756(2) 0.81440(10) 0.20422(10) 0.0461(3) Uani 1 1 d . .
C1 C 0.4430(2) 0.53162(12) 0.47417(11) 0.0392(3) Uani 1 1 d . .
C2 C 0.3090(2) 0.60543(11) 0.40910(10) 0.0350(3) Uani 1 1 d . .
C3 C 0.0705(2) 0.56777(11) 0.35351(11) 0.0382(3) Uani 1 1 d . .
H3 H -0.0057 0.4946 0.3618 0.046 Uiso 1 1 calc R U
C4 C -0.0556(2) 0.63604(11) 0.28651(11) 0.0384(3) Uani 1 1 d . .
H4 H -0.2162 0.6089 0.2499 0.046 Uiso 1 1 calc R U
C5 C 0.0529(2) 0.74482(11) 0.27261(10) 0.0351(3) Uani 1 1 d . .
C6 C 0.2887(2) 0.78497(12) 0.33068(11) 0.0407(3) Uani 1 1 d . .
H6 H 0.3630 0.8594 0.3242 0.049 Uiso 1 1 calc R U
C7 C 0.4142(2) 0.71632(13) 0.39775(11) 0.0407(3) Uani 1 1 d . .
H7 H 0.5731 0.7448 0.4363 0.049 Uiso 1 1 calc R U
C8 C -0.2316(2) 0.75807(11) 0.09600(10) 0.0357(3) Uani 1 1 d . .
C9 C -0.1854(3) 0.64844(12) 0.02152(11) 0.0442(3) Uani 1 1 d . .
H9 H -0.0473 0.6099 0.0423 0.053 Uiso 1 1 calc R U
C10 C -0.3433(3) 0.59553(14) -0.08380(12) 0.0534(4) Uani 1 1 d . .
H10 H -0.3137 0.5200 -0.1329 0.064 Uiso 1 1 calc R U
C11 C -0.5422(3) 0.65242(16) -0.11687(13) 0.0583(4) Uani 1 1 d . .
H11 H -0.6474 0.6168 -0.1887 0.070 Uiso 1 1 calc R U
C12 C -0.5860(3) 0.76199(17) -0.04393(14) 0.0597(4) Uani 1 1 d . .
H12 H -0.7216 0.8014 -0.0665 0.072 Uiso 1 1 calc R U
C13 C -0.4332(2) 0.81496(15) 0.06215(12) 0.0492(4) Uani 1 1 d . .
H13 H -0.4659 0.8897 0.1115 0.059 Uiso 1 1 calc R U
C14 C -0.0255(2) 0.94514(11) 0.23834(10) 0.0336(3) Uani 1 1 d . .
C15 C -0.0759(3) 1.01189(13) 0.34632(11) 0.0460(3) Uani 1 1 d . .
H15 H -0.1484 0.9720 0.3959 0.055 Uiso 1 1 calc R U
C16 C -0.0182(3) 1.13864(15) 0.38084(14) 0.0617(5) Uani 1 1 d . .
H16 H -0.0504 1.1847 0.4545 0.074 Uiso 1 1 calc R U
C17 C 0.0859(4) 1.19709(14) 0.30779(17) 0.0666(5) Uani 1 1 d . .
H17 H 0.1270 1.2827 0.3321 0.080 Uiso 1 1 calc R U
C18 C 0.1296(3) 1.13055(16) 0.19963(16) 0.0607(4) Uani 1 1 d . .
H18 H 0.1976 1.1709 0.1491 0.073 Uiso 1 1 calc R U
C19 C 0.0746(2) 1.00514(13) 0.16469(12) 0.0448(3) Uani 1 1 d . .
H19 H 0.1053 0.9600 0.0904 0.054 Uiso 1 1 calc R U

loop_
_atom_site_aniso_label
_atom_site_aniso_U_11
_atom_site_aniso_U_22
_atom_site_aniso_U_33
_atom_site_aniso_U_23
_atom_site_aniso_U_13
_atom_site_aniso_U_12
N 0.0619(7) 0.0282(6) 0.0396(6) 0.0068(4) -0.0186(5) 0.0103(5)
C1 0.0428(7) 0.0375(7) 0.0379(6) 0.0119(5) 0.0007(5) 0.0137(5)
C2 0.0395(6) 0.0351(7) 0.0318(6) 0.0107(4) 0.0024(4) 0.0156(5)
C3 0.0428(7) 0.0302(6) 0.0413(6) 0.0113(5) 0.0003(5) 0.0082(5)
C4 0.0363(6) 0.0337(7) 0.0415(6) 0.0088(5) -0.0055(5) 0.0070(5)
C5 0.0419(6) 0.0299(6) 0.0317(6) 0.0080(4) -0.0035(4) 0.0123(4)
C6 0.0406(7) 0.0386(7) 0.0444(7) 0.0183(5) -0.0016(5) 0.0040(5)
C7 0.0323(6) 0.0463(8) 0.0446(7) 0.0179(5) -0.0028(5) 0.0078(5)
C8 0.0384(6) 0.0357(7) 0.0309(6) 0.0089(5) -0.0030(4) 0.0071(5)
C9 0.0535(8) 0.0361(7) 0.0398(7) 0.0072(5) -0.0010(5) 0.0123(5)
C10 0.0761(10) 0.0390(8) 0.0377(7) 0.0030(5) -0.0010(6) -0.0002(7)
C11 0.0597(9) 0.0602(10) 0.0436(7) 0.0111(7) -0.0168(6) -0.0135(7)
C12 0.0388(7) 0.0791(11) 0.0553(9) 0.0152(8) -0.0105(6) 0.0128(7)
C13 0.0444(7) 0.0579(9) 0.0412(7) 0.0065(6) -0.0010(5) 0.0197(6)
C14 0.0396(6) 0.0291(6) 0.0304(5) 0.0085(4) -0.0043(4) 0.0116(4)
C15 0.0582(8) 0.0457(8) 0.0335(6) 0.0082(5) 0.0069(5) 0.0104(6)
C16 0.0824(11) 0.0458(9) 0.0453(8) -0.0068(6) -0.0008(7) 0.0207(8)
C17 0.0837(12) 0.0299(8) 0.0752(11) 0.0129(7) -0.0208(9) 0.0035(7)
C18 0.0645(10) 0.0541(10) 0.0689(10) 0.0347(8) -0.0016(7) -0.0015(7)
C19 0.0500(7) 0.0494(8) 0.0397(7) 0.0176(5) 0.0078(5) 0.0163(6)

loop_
_atom_type_symbol
_atom_type_description
_atom_type_scat_dispersion_real
_atom_type_scat_dispersion_imag
_atom_type_scat_source
C C 0.0181 0.0091 'International Tables Vol C Tables 4.2.6.8 and 6.1.1.4'
H H 0.0000 0.0000 'International Tables Vol C Tables 4.2.6.8 and 6.1.1.4'
N N 0.0311 0.0180 'International Tables Vol C Tables 4.2.6.8 and 6.1.1.4'

loop_
_geom_angle_atom_site_label_1
_geom_angle_atom_site_label_2
_geom_angle_atom_site_label_3
_geom_angle
_geom_angle_site_symmetry_1
C5 N C8 121.91(10) .
C5 N C14 118.64(10) .
C8 N C14 119.06(10) .
C1 C1 C2 178.26(17) 2_666
C3 C2 C7 117.87(10) .
C3 C2 C1 121.07(11) .
C7 C2 C1 121.05(11) .
C4 C3 C2 121.20(11) .
C3 C4 C5 120.63(11) .
C4 C5 C6 118.53(10) .
C4 C5 N 120.65(11) .
C6 C5 N 120.80(11) .
C7 C6 C5 120.61(12) .
C6 C7 C2 121.10(11) .
C9 C8 C13 119.06(11) .
C9 C8 N 121.59(11) .
C13 C8 N 119.34(11) .
C8 C9 C10 119.98(13) .
C11 C10 C9 120.65(14) .
C10 C11 C12 119.36(13) .
C11 C12 C13 120.81(14) .
C12 C13 C8 120.12(13) .
C19 C14 C15 119.86(12) .
C19 C14 N 120.49(12) .
C15 C14 N 119.65(12) .
C14 C15 C16 119.27(14) .
C17 C16 C15 120.34(14) .
C18 C17 C16 119.96(15) .
C17 C18 C19 120.29(15) .
C18 C19 C14 120.25(13) .

loop_
_geom_bond_atom_site_label_1
_geom_bond_atom_site_label_2
_geom_bond_distance
_geom_bond_site_symmetry_2
N C5 1.4083(14) .
N C8 1.4147(15) .
N C14 1.4269(16) .
C1 C1 1.198(2) 2_666
C1 C2 1.4336(15) .
C2 C3 1.3953(17) .
C2 C7 1.3958(18) .
C3 C4 1.3812(16) .
C4 C5 1.3935(18) .
C5 C6 1.3938(17) .
C6 C7 1.3834(16) .
C8 C9 1.3866(17) .
C8 C13 1.3877(17) .
C9 C10 1.3891(19) .
C10 C11 1.373(2) .
C11 C12 1.374(2) .
C12 C13 1.382(2) .
C14 C19 1.3807(18) .
C14 C15 1.3813(17) .
C15 C16 1.389(2) .
C16 C17 1.375(3) .
C17 C18 1.369(3) .
C18 C19 1.373(2) .

loop_
_geom_torsion_atom_site_label_1
_geom_torsion_atom_site_label_2
_geom_torsion_atom_site_label_3
_geom_torsion_atom_site_label_4
_geom_torsion
C7 C2 C3 C4 1.80(18)
C1 C2 C3 C4 -177.20(11)
C2 C3 C4 C5 0.06(19)
C3 C4 C5 C6 -1.90(18)
C3 C4 C5 N 179.94(11)
C8 N C5 C4 -39.95(18)
C14 N C5 C4 147.27(13)
C8 N C5 C6 141.93(13)
C14 N C5 C6 -30.85(18)
C4 C5 C6 C7 1.86(19)
N C5 C6 C7 -179.98(11)
C5 C6 C7 C2 0.0(2)
C3 C2 C7 C6 -1.84(19)
C1 C2 C7 C6 177.16(11)
C5 N C8 C9 -32.6(2)
C14 N C8 C9 140.17(14)
C5 N C8 C13 148.75(14)
C14 N C8 C13 -38.50(19)
C13 C8 C9 C10 -1.6(2)
N C8 C9 C10 179.70(13)
C8 C9 C10 C11 1.8(2)
C9 C10 C11 C12 -0.8(3)
C10 C11 C12 C13 -0.3(3)
C11 C12 C13 C8 0.4(3)
C9 C8 C13 C12 0.5(2)
N C8 C13 C12 179.24(14)
C5 N C14 C19 115.04(13)
C8 N C14 C19 -57.94(17)
C5 N C14 C15 -64.43(17)
C8 N C14 C15 122.58(14)
C19 C14 C15 C16 -1.9(2)
N C14 C15 C16 177.61(13)
C14 C15 C16 C17 0.6(2)
C15 C16 C17 C18 1.0(3)
C16 C17 C18 C19 -1.4(3)
C17 C18 C19 C14 0.1(2)
C15 C14 C19 C18 1.6(2)
N C14 C19 C18 -177.92(12)
